data_4074549
loop_
_publ_author_name
'Han, Hua'
'Johnson, Samuel A.'

_publ_section_title
;
 Ligand Design for the Assembly of Polynuclear Complexes:&#x00A0;
 Syntheses and Structures of Trinuclear and Tetranuclear Aluminum Alkyl
 Complexes Bearing Tripodal Diamidoselenophosphinito Ligands and a
 Comparison to Related Tripodal Triamidophosphine Complexes
;
_journal_issue 23
_journal_name_full Organometallics
_journal_page_first 5594
_journal_paper_doi 10.1021/om0607447
_journal_volume 25
_journal_year 2006
_chemical_formula_sum 'C24 H28 Al3 F12 N2 P Se'
_chemical_formula_weight 763.35
_chemical_name_systematic
;
 ?
;
_space_group_IT_number 2
_symmetry_cell_setting triclinic
_symmetry_space_group_name_Hall '-P 1'
_symmetry_space_group_name_H-M 'P -1'
_atom_sites_solution_hydrogens geom
_atom_sites_solution_primary direct
_atom_sites_solution_secondary difmap
_audit_conform_dict_location ftp://ftp.iucr.org/pub/cif_core.dic
_audit_conform_dict_name cif_core.dic
_audit_conform_dict_version 2.3
_audit_creation_date 2006-07-07T00:14:24-00:00
_audit_creation_method 'WinGX routine CIF_UPDATE'
_cell_angle_alpha 68.850(2)
_cell_angle_beta 85.035(2)
_cell_angle_gamma 88.038(2)
_cell_formula_units_Z 2
_cell_length_a 9.0018(16)
_cell_length_b 13.892(3)
_cell_length_c 13.947(3)
_cell_measurement_reflns_used 5667
_cell_measurement_temperature 173(2)
_cell_measurement_theta_max 28.15
_cell_measurement_theta_min 2.59
_cell_volume 1620.5(6)
_computing_cell_refinement 'Bruker SMART'
_computing_data_collection 'Bruker SMART'
_computing_data_reduction 'Bruker SAINT'
_computing_molecular_graphics 'Bruker SHELXTL'
_computing_publication_material 'Bruker SHELXTL'
_computing_structure_refinement 'SHELXL-97 (Sheldrick, 1997)'
_computing_structure_solution 'Bruker SHELXTL'
_diffrn_ambient_temperature 173(2)
_diffrn_measured_fraction_theta_full 0.968
_diffrn_measured_fraction_theta_max 0.968
_diffrn_measurement_device_type 'CCD area detector'
_diffrn_measurement_method 'phi and omega scans'
_diffrn_radiation_monochromator graphite
_diffrn_radiation_type MoK\a
_diffrn_radiation_wavelength 0.71073
_diffrn_reflns_av_R_equivalents 0.0216
_diffrn_reflns_av_unetI/netI 0.0293
_diffrn_reflns_limit_h_max 11
_diffrn_reflns_limit_h_min -11
_diffrn_reflns_limit_k_max 17
_diffrn_reflns_limit_k_min -18
_diffrn_reflns_limit_l_max 17
_diffrn_reflns_limit_l_min -17
_diffrn_reflns_number 18272
_diffrn_reflns_theta_full 27.5
_diffrn_reflns_theta_max 27.5
_diffrn_reflns_theta_min 2.27
_exptl_absorpt_coefficient_mu 1.377
_exptl_absorpt_correction_T_max 0.7703
_exptl_absorpt_correction_T_min 0.7703
_exptl_absorpt_correction_type none
_exptl_crystal_colour colourless
_exptl_crystal_density_diffrn 1.564
_exptl_crystal_density_meas 0
_exptl_crystal_density_method 'not measured'
_exptl_crystal_description block
_exptl_crystal_F_000 764
_exptl_crystal_size_max 0.2
_exptl_crystal_size_mid 0.2
_exptl_crystal_size_min 0.2
_refine_diff_density_max 0.915
_refine_diff_density_min -0.507
_refine_diff_density_rms 0.076
_refine_ls_extinction_method none
_refine_ls_goodness_of_fit_ref 1.063
_refine_ls_hydrogen_treatment constr
_refine_ls_matrix_type full
_refine_ls_number_parameters 412
_refine_ls_number_reflns 7194
_refine_ls_number_restraints 0
_refine_ls_restrained_S_all 1.063
_refine_ls_R_factor_all 0.0421
_refine_ls_R_factor_gt 0.0366
_refine_ls_shift/su_max 0.001
_refine_ls_shift/su_mean 0
_refine_ls_structure_factor_coef Fsqd
_refine_ls_weighting_details 'calc w=1/[\s^2^(Fo^2^)+(0.0608P)^2^+0.6244P] where P=(Fo^2^+2Fc^2^)/3'
_refine_ls_weighting_scheme calc
_refine_ls_wR_factor_gt 0.0982
_refine_ls_wR_factor_ref 0.1013
_reflns_number_gt 6346
_reflns_number_total 7194
_reflns_threshold_expression >2sigma(I)
_cod_data_source_file om0607447si20060816_015713.cif
_cod_data_source_block cf3seals
_cod_depositor_comments
;
The following automatic conversions were performed:

'_symmetry_cell_setting' value 'Triclinic' changed to 'triclinic'
according to /home/saulius/struct/CIF-dictionaries/cif_core.dic
dictionary named 'cif_core.dic' version 2.4.1 from 2010-06-29.

Automatic conversion script
Id: cif_fix_values 1715 2011-07-08 13:25:40Z adriana 
;
_cod_original_cell_volume 1620.5(5)
_cod_original_sg_symbol_H-M P-1
_cod_database_code 4074549

loop_
_symmetry_equiv_pos_as_xyz
'x, y, z'
'-x, -y, -z'

loop_
_atom_site_label
_atom_site_type_symbol
_atom_site_fract_x
_atom_site_fract_y
_atom_site_fract_z
_atom_site_U_iso_or_equiv
_atom_site_adp_type
_atom_site_occupancy
_atom_site_symmetry_multiplicity
_atom_site_calc_flag
_atom_site_refinement_flags
_atom_site_disorder_assembly
_atom_site_disorder_group
N1 N 0.24467(19) 0.81760(13) 0.33571(13) 0.0219(3) Uani 1 1 d . . .
N2 N 0.11283(19) 0.69257(14) 0.21483(13) 0.0235(4) Uani 1 1 d . . .
Se1 Se 0.17906(2) 0.569790(16) 0.456334(16) 0.02513(8) Uani 1 1 d . . .
P1 P -0.01035(6) 0.68683(4) 0.41237(4) 0.02360(12) Uani 1 1 d . . .
C1 C 0.0904(2) 0.80787(16) 0.38755(16) 0.0239(4) Uiso 1 1 d . . .
H1A H 0.0298 0.8657 0.3446 0.029 Uiso 1 1 calc R . .
H1B H 0.0962 0.8169 0.4544 0.029 Uiso 1 1 calc R . .
C2 C -0.0282(2) 0.69606(17) 0.27827(16) 0.0247(4) Uiso 1 1 d . . .
H2A H -0.0928 0.6389 0.2804 0.03 Uiso 1 1 calc R . .
H2B H -0.0805 0.7614 0.2424 0.03 Uiso 1 1 calc R . .
C3 C 0.3142(2) 0.91307(16) 0.32877(16) 0.0240(4) Uani 1 1 d . . .
C4 C 0.2402(2) 0.98807(17) 0.35954(17) 0.0277(4) Uani 1 1 d . . .
H4 H 0.1375 0.9801 0.3831 0.033 Uiso 1 1 calc R . .
C5 C 0.3170(3) 1.07470(18) 0.35575(19) 0.0322(5) Uani 1 1 d . . .
C6 C 0.4655(3) 1.08952(18) 0.32111(18) 0.0320(5) Uani 1 1 d . . .
H6 H 0.5167 1.1491 0.3188 0.038 Uiso 1 1 calc R . .
C7 C 0.5379(3) 1.01510(18) 0.28965(18) 0.0308(5) Uani 1 1 d . . .
C8 C 0.4645(2) 0.92804(17) 0.29345(17) 0.0271(4) Uani 1 1 d . . .
H8 H 0.5168 0.8779 0.2718 0.033 Uiso 1 1 calc R . .
C9 C 0.2340(3) 1.1511(2) 0.3943(2) 0.0477(7) Uani 1 1 d . . .
C10 C 0.6985(3) 1.0284(2) 0.2491(2) 0.0414(6) Uani 1 1 d . . .
C11 C 0.0819(3) 0.69250(17) 0.11348(16) 0.0262(4) Uani 1 1 d . . .
C12 C -0.0582(3) 0.71097(19) 0.07594(18) 0.0319(5) Uani 1 1 d . . .
H12 H -0.1392 0.7287 0.1149 0.038 Uiso 1 1 calc R . .
C13 C -0.0802(3) 0.7036(2) -0.01847(19) 0.0362(5) Uani 1 1 d . . .
C14 C 0.0353(3) 0.6787(2) -0.07729(18) 0.0371(5) Uani 1 1 d . . .
H14 H 0.019 0.674 -0.1418 0.045 Uiso 1 1 calc R . .
C15 C 0.1751(3) 0.6609(2) -0.04017(18) 0.0330(5) Uani 1 1 d . A .
C16 C 0.1992(3) 0.66856(18) 0.05372(17) 0.0297(5) Uani 1 1 d . . .
H16 H 0.2964 0.6574 0.0775 0.036 Uiso 1 1 calc R . .
C17 C -0.2339(3) 0.7222(3) -0.0560(2) 0.0513(7) Uani 1 1 d . . .
C18 C 0.3014(3) 0.6300(3) -0.1004(2) 0.0454(7) Uani 1 1 d . . .
C19 C 0.4053(3) 0.5226(2) 0.2504(2) 0.0438(6) Uani 1 1 d . . .
H19A H 0.4482 0.4745 0.312 0.066 Uiso 1 1 calc R . .
H19B H 0.4619 0.5872 0.2247 0.066 Uiso 1 1 calc R . .
H19C H 0.4101 0.4919 0.197 0.066 Uiso 1 1 calc R . .
C20 C 0.0468(3) 0.4538(2) 0.2838(2) 0.0386(6) Uani 1 1 d . . .
H20A H 0.0519 0.4481 0.2156 0.058 Uiso 1 1 calc R . .
H20B H -0.0524 0.4786 0.2992 0.058 Uiso 1 1 calc R . .
H20C H 0.065 0.386 0.336 0.058 Uiso 1 1 calc R . .
C21 C 0.5587(3) 0.6717(2) 0.3900(2) 0.0437(6) Uani 1 1 d . . .
H21A H 0.6322 0.7192 0.3962 0.066 Uiso 1 1 calc R . .
H21B H 0.5596 0.6776 0.3178 0.066 Uiso 1 1 calc R . .
H21C H 0.5837 0.6008 0.4327 0.066 Uiso 1 1 calc R . .
C22 C 0.3394(3) 0.7355(2) 0.5643(2) 0.0440(6) Uani 1 1 d . . .
H22A H 0.4051 0.6893 0.6136 0.066 Uiso 1 1 calc R . .
H22B H 0.2357 0.7241 0.5936 0.066 Uiso 1 1 calc R . .
H22C H 0.3667 0.8073 0.5497 0.066 Uiso 1 1 calc R . .
C23 C 0.4258(3) 0.8206(2) 0.1188(2) 0.0382(6) Uani 1 1 d . . .
H23A H 0.4135 0.8133 0.0526 0.057 Uiso 1 1 calc R . .
H23B H 0.4853 0.7627 0.1608 0.057 Uiso 1 1 calc R . .
H23C H 0.4769 0.8856 0.1067 0.057 Uiso 1 1 calc R . .
C24 C 0.1023(3) 0.9381(2) 0.1242(2) 0.0400(6) Uani 1 1 d . . .
H24A H 0.1632 1.0004 0.0921 0.06 Uiso 1 1 calc R . .
H24B H 0.0283 0.9482 0.1756 0.06 Uiso 1 1 calc R . .
H24C H 0.051 0.9245 0.0711 0.06 Uiso 1 1 calc R . .
Al1 Al 0.19752(8) 0.55093(5) 0.28504(5) 0.02732(15) Uani 1 1 d . . .
Al2 Al 0.36052(7) 0.70692(5) 0.43664(5) 0.02708(15) Uani 1 1 d . . .
Al3 Al 0.23030(7) 0.82070(5) 0.19134(5) 0.02413(14) Uani 1 1 d . . .
F1 F 0.0968(2) 1.16798(19) 0.3655(3) 0.0990(10) Uani 1 1 d . . .
F2 F 0.2969(2) 1.24278(13) 0.35934(18) 0.0662(5) Uani 1 1 d . . .
F3 F 0.2234(5) 1.1199(2) 0.49405(18) 0.1339(14) Uani 1 1 d . . .
F4 F 0.7155(2) 1.07582(19) 0.14887(16) 0.0809(7) Uani 1 1 d . . .
F5 F 0.76941(18) 0.93769(14) 0.27107(18) 0.0673(6) Uani 1 1 d . . .
F6 F 0.7743(2) 1.08152(19) 0.2905(2) 0.0836(7) Uani 1 1 d . . .
F7 F -0.3408(2) 0.6820(2) 0.02004(16) 0.0716(6) Uani 1 1 d . . .
F8 F -0.2544(2) 0.6794(3) -0.1229(2) 0.1070(11) Uani 1 1 d . . .
F9 F -0.2680(3) 0.8200(2) -0.0943(3) 0.1394(15) Uani 1 1 d . . .
F10 F 0.2635(5) 0.5808(9) -0.1580(7) 0.109(4) Uani 0.623(10) 1 d P A 1
F11 F 0.3974(6) 0.5636(5) -0.0401(3) 0.0629(15) Uani 0.623(10) 1 d P A 1
F12 F 0.3908(7) 0.7050(3) -0.1562(6) 0.101(3) Uani 0.623(10) 1 d P A 1
F10A F 0.4183(7) 0.659(2) -0.0879(14) 0.176(10) Uani 0.377(10) 1 d P A 2
F11A F 0.2829(10) 0.6776(10) -0.1998(4) 0.084(3) Uani 0.377(10) 1 d P A 2
F12A F 0.294(2) 0.5386(6) -0.0863(15) 0.157(9) Uani 0.377(10) 1 d P A 2

loop_
_atom_site_aniso_label
_atom_site_aniso_U_11
_atom_site_aniso_U_22
_atom_site_aniso_U_33
_atom_site_aniso_U_23
_atom_site_aniso_U_13
_atom_site_aniso_U_12
N1 0.0190(8) 0.0247(9) 0.0236(8) -0.0106(7) -0.0015(6) 0.0004(6)
N2 0.0210(8) 0.0315(9) 0.0213(8) -0.0135(7) -0.0020(7) 0.0013(7)
Se1 0.02710(13) 0.02499(12) 0.02302(12) -0.00797(9) -0.00358(8) 0.00013(8)
P1 0.0201(3) 0.0293(3) 0.0229(3) -0.0116(2) 0.0005(2) -0.0012(2)
C3 0.0239(10) 0.0257(10) 0.0238(10) -0.0102(9) -0.0027(8) 0.0001(8)
C4 0.0257(11) 0.0288(11) 0.0311(11) -0.0140(9) -0.0012(9) 0.0012(8)
C5 0.0384(13) 0.0287(11) 0.0335(12) -0.0165(10) -0.0014(10) -0.0001(9)
C6 0.0357(12) 0.0302(12) 0.0328(12) -0.0138(10) -0.0035(10) -0.0051(9)
C7 0.0281(11) 0.0319(12) 0.0324(12) -0.0114(10) -0.0019(9) -0.0044(9)
C8 0.0247(11) 0.0286(11) 0.0308(11) -0.0142(9) -0.0014(9) 0.0010(8)
C9 0.0533(17) 0.0358(14) 0.0595(18) -0.0263(13) 0.0065(14) -0.0005(12)
C10 0.0308(13) 0.0401(14) 0.0525(16) -0.0168(12) 0.0035(11) -0.0070(10)
C11 0.0308(11) 0.0272(11) 0.0228(10) -0.0110(9) -0.0051(8) -0.0008(8)
C12 0.0325(12) 0.0384(13) 0.0292(12) -0.0171(10) -0.0067(9) 0.0042(10)
C13 0.0373(13) 0.0443(14) 0.0312(12) -0.0170(11) -0.0108(10) 0.0002(11)
C14 0.0438(14) 0.0475(15) 0.0248(11) -0.0177(11) -0.0060(10) -0.0037(11)
C15 0.0364(13) 0.0404(13) 0.0253(11) -0.0159(10) 0.0017(9) -0.0065(10)
C16 0.0307(12) 0.0371(12) 0.0240(11) -0.0140(10) -0.0021(9) -0.0029(9)
C17 0.0473(17) 0.074(2) 0.0404(15) -0.0274(15) -0.0183(13) 0.0080(15)
C18 0.0462(16) 0.0650(19) 0.0304(13) -0.0243(13) 0.0022(11) -0.0037(14)
C19 0.0415(15) 0.0473(16) 0.0451(15) -0.0211(13) -0.0012(12) 0.0137(12)
C20 0.0492(15) 0.0338(13) 0.0382(13) -0.0191(11) -0.0025(11) -0.0039(11)
C21 0.0247(12) 0.0444(15) 0.0614(18) -0.0174(13) -0.0088(11) 0.0063(10)
C22 0.0531(17) 0.0485(16) 0.0362(14) -0.0187(12) -0.0191(12) -0.0001(13)
C23 0.0315(12) 0.0517(15) 0.0360(13) -0.0230(12) 0.0086(10) -0.0087(11)
C24 0.0467(15) 0.0349(13) 0.0346(13) -0.0070(11) -0.0097(11) 0.0054(11)
Al1 0.0300(3) 0.0273(3) 0.0274(3) -0.0136(3) -0.0021(3) 0.0034(3)
Al2 0.0230(3) 0.0294(3) 0.0308(3) -0.0120(3) -0.0085(3) 0.0025(3)
Al3 0.0234(3) 0.0274(3) 0.0224(3) -0.0102(3) -0.0006(2) 0.0004(2)
F1 0.0433(11) 0.0842(15) 0.211(3) -0.1058(19) 0.0007(14) 0.0088(10)
F2 0.0616(11) 0.0387(9) 0.1107(16) -0.0435(10) 0.0009(11) -0.0011(8)
F3 0.261(4) 0.0764(16) 0.0581(14) -0.0323(12) 0.0302(19) 0.062(2)
F4 0.0495(11) 0.1111(18) 0.0557(12) -0.0027(12) 0.0176(9) -0.0077(11)
F5 0.0290(8) 0.0537(11) 0.1093(16) -0.0215(11) 0.0110(9) 0.0027(7)
F6 0.0374(10) 0.1069(17) 0.136(2) -0.0803(17) 0.0066(11) -0.0262(10)
F7 0.0378(9) 0.1234(18) 0.0622(12) -0.0427(12) -0.0096(9) 0.0040(10)
F8 0.0463(11) 0.231(3) 0.1027(18) -0.128(2) -0.0224(11) 0.0109(15)
F9 0.097(2) 0.0803(18) 0.207(4) 0.009(2) -0.103(2) 0.0042(15)
F10 0.051(2) 0.221(11) 0.130(6) -0.155(7) -0.011(3) 0.007(4)
F11 0.063(3) 0.080(3) 0.0447(18) -0.0250(19) 0.0032(17) 0.027(2)
F12 0.100(5) 0.064(3) 0.104(5) -0.004(3) 0.071(4) -0.005(2)
F10A 0.016(3) 0.45(3) 0.175(12) -0.257(18) 0.026(5) -0.039(8)
F11A 0.075(5) 0.147(9) 0.027(3) -0.034(4) 0.009(3) 0.030(5)
F12A 0.189(16) 0.048(4) 0.208(15) -0.048(7) 0.143(14) 0.001(6)

loop_
_atom_type_symbol
_atom_type_description
_atom_type_scat_dispersion_real
_atom_type_scat_dispersion_imag
_atom_type_scat_source
C C 0.0033 0.0016 'International Tables Vol C Tables 4.2.6.8 and 6.1.1.4'
H H 0 0 'International Tables Vol C Tables 4.2.6.8 and 6.1.1.4'
Al Al 0.0645 0.0514 'International Tables Vol C Tables 4.2.6.8 and 6.1.1.4'
F F 0.0171 0.0103 'International Tables Vol C Tables 4.2.6.8 and 6.1.1.4'
N N 0.0061 0.0033 'International Tables Vol C Tables 4.2.6.8 and 6.1.1.4'
Se Se -0.0929 2.2259 'International Tables Vol C Tables 4.2.6.8 and 6.1.1.4'
P P 0.1023 0.0942 'International Tables Vol C Tables 4.2.6.8 and 6.1.1.4'

loop_
_geom_angle_atom_site_label_1
_geom_angle_atom_site_label_2
_geom_angle_atom_site_label_3
_geom_angle
C3 N1 C1 111.10(16)
C3 N1 Al2 104.18(12)
C1 N1 Al2 104.06(13)
C3 N1 Al3 108.05(13)
C1 N1 Al3 108.18(12)
Al2 N1 Al3 121.12(9)
C11 N2 C2 111.14(16)
C11 N2 Al3 107.37(13)
C2 N2 Al3 108.29(13)
C11 N2 Al1 103.53(13)
C2 N2 Al1 104.86(13)
Al3 N2 Al1 121.48(9)
P1 Se1 Al2 91.71(3)
P1 Se1 Al1 92.22(2)
Al2 Se1 Al1 104.42(2)
C1 P1 C2 99.81(10)
C1 P1 Se1 100.70(7)
C2 P1 Se1 100.55(7)
N1 C1 P1 117.35(14)
N2 C2 P1 116.89(14)
C4 C3 C8 118.5(2)
C4 C3 N1 123.37(19)
C8 C3 N1 118.09(18)
C5 C4 C3 119.8(2)
C6 C5 C4 121.8(2)
C6 C5 C9 120.4(2)
C4 C5 C9 117.8(2)
C5 C6 C7 118.1(2)
C8 C7 C6 121.3(2)
C8 C7 C10 118.4(2)
C6 C7 C10 120.3(2)
C7 C8 C3 120.6(2)
F3 C9 F2 107.3(3)
F3 C9 F1 106.7(3)
F2 C9 F1 104.9(3)
F3 C9 C5 111.8(3)
F2 C9 C5 113.0(2)
F1 C9 C5 112.7(2)
F4 C10 F6 107.0(2)
F4 C10 F5 107.2(2)
F6 C10 F5 105.1(2)
F4 C10 C7 112.7(2)
F6 C10 C7 112.7(2)
F5 C10 C7 111.8(2)
C12 C11 C16 118.7(2)
C12 C11 N2 123.6(2)
C16 C11 N2 117.68(19)
C11 C12 C13 120.1(2)
C14 C13 C12 121.4(2)
C14 C13 C17 119.9(2)
C12 C13 C17 118.7(2)
C13 C14 C15 118.5(2)
C14 C15 C16 120.8(2)
C14 C15 C18 119.8(2)
C16 C15 C18 119.4(2)
C15 C16 C11 120.5(2)
F8 C17 F9 109.4(3)
F8 C17 F7 104.5(3)
F9 C17 F7 104.1(3)
F8 C17 C13 112.9(3)
F9 C17 C13 112.8(3)
F7 C17 C13 112.5(2)
F10A C18 F12A 116.1(12)
F10A C18 F10 132.6(5)
F12A C18 F10 47.5(9)
F10A C18 F12 46.1(10)
F12A C18 F12 134.8(5)
F10 C18 F12 108.4(5)
F10A C18 F11A 105.4(9)
F12A C18 F11A 104.6(9)
F10 C18 F11A 57.8(5)
F12 C18 F11A 60.5(5)
F10A C18 F11 59.5(12)
F12A C18 F11 60.7(11)
F10 C18 F11 102.3(5)
F12 C18 F11 101.1(4)
F11A C18 F11 139.0(4)
F10A C18 C15 111.9(5)
F12A C18 C15 110.3(4)
F10 C18 C15 115.4(3)
F12 C18 C15 114.9(3)
F11A C18 C15 107.9(4)
F11 C18 C15 113.1(3)
C20 Al1 C19 117.74(12)
C20 Al1 N2 105.95(10)
C19 Al1 N2 119.26(11)
C20 Al1 Se1 109.49(8)
C19 Al1 Se1 108.50(9)
N2 Al1 Se1 92.93(5)
C22 Al2 C21 117.94(13)
C22 Al2 N1 105.92(10)
C21 Al2 N1 118.33(11)
C22 Al2 Se1 106.91(9)
C21 Al2 Se1 110.80(9)
N1 Al2 Se1 93.88(6)
C23 Al3 C24 115.15(12)
C23 Al3 N2 112.53(10)
C24 Al3 N2 106.73(10)
C23 Al3 N1 112.44(10)
C24 Al3 N1 106.37(10)
N2 Al3 N1 102.64(7)

loop_
_geom_bond_atom_site_label_1
_geom_bond_atom_site_label_2
_geom_bond_distance
N1 C3 1.454(3)
N1 C1 1.496(3)
N1 Al2 2.0039(19)
N1 Al3 2.0136(19)
N2 C11 1.464(3)
N2 C2 1.493(3)
N2 Al3 2.0105(19)
N2 Al1 2.012(2)
Se1 P1 2.2799(6)
Se1 Al2 2.4760(8)
Se1 Al1 2.4866(8)
P1 C1 1.844(2)
P1 C2 1.849(2)
C3 C4 1.392(3)
C3 C8 1.395(3)
C4 C5 1.391(3)
C5 C6 1.377(3)
C5 C9 1.504(3)
C6 C7 1.385(3)
C7 C8 1.380(3)
C7 C10 1.498(3)
C9 F3 1.295(4)
C9 F2 1.317(3)
C9 F1 1.319(4)
C10 F4 1.311(3)
C10 F6 1.325(3)
C10 F5 1.338(3)
C11 C12 1.388(3)
C11 C16 1.394(3)
C12 C13 1.388(3)
C13 C14 1.380(4)
C13 C17 1.503(4)
C14 C15 1.383(4)
C15 C16 1.388(3)
C15 C18 1.498(4)
C17 F8 1.302(4)
C17 F9 1.304(4)
C17 F7 1.339(4)
C18 F10A 1.190(8)
C18 F12A 1.217(8)
C18 F10 1.299(5)
C18 F12 1.304(5)
C18 F11A 1.325(6)
C18 F11 1.348(5)
C19 Al1 1.954(3)
C20 Al1 1.952(3)
C21 Al2 1.953(3)
C22 Al2 1.952(3)
C23 Al3 1.953(2)
C24 Al3 1.955(3)
